data_2312780
loop_
_publ_author_name
'Shapiro, Nicole M.'
'Govero, Mark D.'
'Bosch, Eric'
'Unruh, Daniel K.'
'Groeneman, Ryan H.'

_publ_section_title
;
 Mixed cocrystal approach influences the yield for a [2+2] cycloaddition
 reaction within a halogen-bonded organic solid.
;
_journal_coeditor_code JX3092
_journal_issue 'Pt 4'
_journal_name_full 'Acta crystallographica. Section C, Structural chemistry'
_journal_page_first 193
_journal_page_last 197
_journal_paper_doi 10.1107/S2053229625001913
_journal_volume 81
_journal_year 2025
_chemical_formula_iupac 'C12 H10 N2, 0.75C6 Cl4 I2, 0.25C6 Cl5 I1'
_chemical_formula_moiety 'C12 H10 N2, 0.75(C6 Cl4 I2), 0.25(C6 Cl5 I1)'
_chemical_formula_sum 'C18 H10 Cl4.23 I1.77 N2'
_chemical_formula_weight 628.85
_chemical_name_systematic
;
<i>trans</i>-1,2-Bis(pyridin-4-yl)ethylene
1,4-diiodoperchlorobenzene--iodoperchlorobenzene(0.75/0.25)
;
_space_group_crystal_system triclinic
_space_group_IT_number 2
_space_group_name_Hall '-P 1'
_space_group_name_H-M_alt 'P -1'
_atom_sites_solution_hydrogens geom
_atom_sites_solution_primary dual
_audit_creation_method
;
Olex2 1.5
(compiled 2024.02.16 svn.r378c4104 for OlexSys, GUI svn.r6928)
;
_cell_angle_alpha 110.8040(10)
_cell_angle_beta 92.660(2)
_cell_angle_gamma 94.651(2)
_cell_formula_units_Z 1
_cell_length_a 4.0677(2)
_cell_length_b 10.9099(6)
_cell_length_c 12.3916(5)
_cell_measurement_reflns_used 5883
_cell_measurement_temperature 290
_cell_measurement_theta_max 28.288
_cell_measurement_theta_min 3.115
_cell_volume 510.70(4)
_computing_cell_refinement
;
SAINT (Bruker, 2016)
;
_computing_data_collection
;
APEX6 (Bruker, 2016)
;
_computing_data_reduction
;
SAINT (Bruker, 2016)
;
_computing_molecular_graphics
;
OLEX2 (Dolomanov <i>et al.</i>, 2009)
;
_computing_publication_material
;
OLEX2 (Dolomanov <i>et al.</i>, 2009)
;
_computing_structure_refinement
;
SHELXL2019 (Sheldrick, 2015<i>b</i>)
;
_computing_structure_solution
;
SHELXT2018 (Sheldrick, 2015<i>a</i>)
;
_diffrn_ambient_temperature 290
_diffrn_measured_fraction_theta_full 0.999
_diffrn_measured_fraction_theta_max 0.999
_diffrn_measurement_device_type 'Bruker D8 VENTURE DUO with a Photon III detector'
_diffrn_measurement_method 'phi and omega scans'
_diffrn_radiation_type MoK\a
_diffrn_radiation_wavelength 0.71073
_diffrn_reflns_av_R_equivalents 0.0562
_diffrn_reflns_av_unetI/netI 0.0365
_diffrn_reflns_limit_h_max 5
_diffrn_reflns_limit_h_min -5
_diffrn_reflns_limit_k_max 14
_diffrn_reflns_limit_k_min -14
_diffrn_reflns_limit_l_max 15
_diffrn_reflns_limit_l_min -16
_diffrn_reflns_number 18373
_diffrn_reflns_theta_full 25.242
_diffrn_reflns_theta_max 28.356
_diffrn_reflns_theta_min 2.008
_diffrn_source_current 1.4
_diffrn_source_power 0.07
_diffrn_source_voltage 50.0
_exptl_absorpt_coefficient_mu 3.290
_exptl_absorpt_correction_T_max 0.7457
_exptl_absorpt_correction_T_min 0.6375
_exptl_absorpt_correction_type multi-scan
_exptl_absorpt_process_details
;
(SADABS; Bruker, 2016)
;
_exptl_crystal_colour 'clear colourless'
_exptl_crystal_density_diffrn 2.045
_exptl_crystal_description irregular
_exptl_crystal_F_000 298
_exptl_crystal_size_max 0.207
_exptl_crystal_size_mid 0.189
_exptl_crystal_size_min 0.07
_refine_diff_density_max 0.396
_refine_diff_density_min -0.608
_refine_ls_extinction_coef 0.0179(16)
_refine_ls_extinction_expression Fc^*^=kFc[1+0.001xFc^2^\l^3^/sin(2\q)]^-1/4^
_refine_ls_extinction_method
;
SHELXL2019 (Sheldrick, 2015<i>b</i>)
;
_refine_ls_goodness_of_fit_ref 1.098
_refine_ls_hydrogen_treatment constr
_refine_ls_matrix_type full
_refine_ls_number_parameters 141
_refine_ls_number_reflns 2555
_refine_ls_number_restraints 44
_refine_ls_restrained_S_all 1.099
_refine_ls_R_factor_all 0.0296
_refine_ls_R_factor_gt 0.0267
_refine_ls_shift/su_max 0.001
_refine_ls_shift/su_mean 0.000
_refine_ls_structure_factor_coef Fsqd
_refine_ls_weighting_details 'w=1/[\s^2^(Fo^2^)+0.4267P] where P=(Fo^2^+2Fc^2^)/3'
_refine_ls_weighting_scheme calc
_refine_ls_wR_factor_gt 0.0473
_refine_ls_wR_factor_ref 0.0484
_reflns_number_gt 2377
_reflns_number_total 2555
_reflns_threshold_expression 'I > 2\s(I)'
_cod_data_source_file jx3092sup1.cif
_cod_data_source_block C6I2CL4_C6ICl5_BPE_290and210_290
_cod_depositor_comments 'Adding full bibliography for 2312780--2312781.cif.'
_cod_database_code 2312780
_cod_database_fobs_code 2312780
_shelx_space_group_comment
;
The symmetry employed for this shelxl refinement is uniquely defined
by the following loop, which should always be used as a source of
symmetry information in preference to the above space-group names.
They are only intended as comments.
;
_shelx_estimated_absorpt_t_min 0.549
_shelx_estimated_absorpt_t_max 0.802

loop_
_space_group_symop_operation_xyz
'x, y, z'
'-x, -y, -z'

loop_
_atom_site_type_symbol
_atom_site_label
_atom_site_fract_x
_atom_site_fract_y
_atom_site_fract_z
_atom_site_U_iso_or_equiv
_atom_site_adp_type
_atom_site_calc_flag
_atom_site_occupancy
_atom_site_disorder_assembly
_atom_site_disorder_group
I I1 0.71036(16) 0.71117(4) 0.28777(4) 0.04012(11) Uani d 0.884(3) A 1
Cl Cl1 0.23356(19) 0.98740(7) 0.72741(6) 0.0511(2) Uani d 1 . .
Cl Cl2 0.4134(2) 0.73415(7) 0.54111(6) 0.0553(2) Uani d 1 . .
Cl Cl3 0.715(5) 0.7432(13) 0.3026(16) 0.043(2) Uani d 0.116(3) A 2
C C3 0.5857(6) 0.8835(2) 0.41419(19) 0.0326(5) Uani d 1 . .
C C1 0.3806(6) 0.9956(2) 0.60152(19) 0.0346(5) Uani d 1 . .
C C2 0.4640(6) 0.8809(2) 0.5167(2) 0.0349(5) Uani d 1 . .
N N1 0.8849(7) 0.4551(2) 0.1431(2) 0.0512(6) Uani d 1 . .
C C9A 1.0742(7) 0.0502(3) 0.0437(2) 0.0371(7) Uani d 0.905(6) B 1
H H9A 1.236143 0.032888 0.090237 0.045 Uiso calc 0.905(6) B 1
C C9B 0.930(6) 0.0446(17) -0.013(2) 0.038(2) Uani d 0.095(6) B 2
H H9B 0.793030 0.023461 -0.080536 0.045 Uiso calc 0.095(6) B 2
C C7 0.8402(7) 0.2377(3) -0.0012(2) 0.0478(7) Uani d 1 . .
H H7 0.766554 0.182317 -0.076174 0.057 Uiso calc 1 . .
C C4 1.0416(8) 0.4068(3) 0.2138(3) 0.0542(8) Uani d 1 . .
H H4 1.110742 0.464124 0.288607 0.065 Uiso calc 1 . .
C C8 0.7887(8) 0.3706(3) 0.0376(3) 0.0509(7) Uani d 1 . .
H H8 0.680493 0.401725 -0.013688 0.061 Uiso calc 1 . .
C C6 1.0028(7) 0.1890(2) 0.0737(2) 0.0412(6) Uani d 1 . .
C C5 1.1073(8) 0.2777(3) 0.1829(3) 0.0513(7) Uani d 1 . .
H H5 1.221883 0.250248 0.235555 0.062 Uiso calc 1 . .

loop_
_atom_site_aniso_label
_atom_site_aniso_U_11
_atom_site_aniso_U_22
_atom_site_aniso_U_33
_atom_site_aniso_U_12
_atom_site_aniso_U_13
_atom_site_aniso_U_23
I1 0.04078(14) 0.0352(2) 0.0350(2) 0.00703(17) 0.00314(12) 0.00056(15)
Cl1 0.0621(5) 0.0577(4) 0.0342(3) 0.0028(3) 0.0137(3) 0.0169(3)
Cl2 0.0796(5) 0.0414(4) 0.0482(4) 0.0051(3) 0.0056(3) 0.0204(3)
Cl3 0.035(3) 0.036(3) 0.040(3) 0.005(3) -0.004(2) -0.010(3)
C3 0.0301(11) 0.0320(12) 0.0297(11) 0.0038(9) -0.0007(9) 0.0041(9)
C1 0.0346(12) 0.0423(13) 0.0244(11) 0.0019(10) 0.0012(9) 0.0097(9)
C2 0.0358(12) 0.0341(12) 0.0328(12) 0.0014(10) -0.0024(9) 0.0107(10)
N1 0.0673(16) 0.0304(11) 0.0528(14) 0.0092(11) 0.0107(12) 0.0095(10)
C9A 0.0420(15) 0.0367(13) 0.0360(14) 0.0096(11) 0.0073(11) 0.0156(10)
C9B 0.043(4) 0.033(3) 0.040(3) 0.009(3) 0.011(3) 0.016(3)
C7 0.0594(17) 0.0387(14) 0.0388(14) 0.0054(13) 0.0068(12) 0.0057(11)
C4 0.073(2) 0.0370(15) 0.0440(15) -0.0009(14) 0.0009(14) 0.0062(12)
C8 0.0628(18) 0.0415(15) 0.0505(16) 0.0114(13) 0.0055(13) 0.0176(13)
C6 0.0459(14) 0.0337(12) 0.0458(13) 0.0062(10) 0.0156(11) 0.0146(10)
C5 0.0642(19) 0.0423(15) 0.0496(16) 0.0036(13) 0.0025(14) 0.0201(13)

loop_
_atom_type_symbol
_atom_type_description
_atom_type_scat_dispersion_real
_atom_type_scat_dispersion_imag
_atom_type_scat_source
C C 0.0033 0.0016 'International Tables Vol C Tables 4.2.6.8 and 6.1.1.4'
H H 0.0000 0.0000 'International Tables Vol C Tables 4.2.6.8 and 6.1.1.4'
Cl Cl 0.1484 0.1585 'International Tables Vol C Tables 4.2.6.8 and 6.1.1.4'
I I -0.4742 1.8119 'International Tables Vol C Tables 4.2.6.8 and 6.1.1.4'
N N 0.0061 0.0033 'International Tables Vol C Tables 4.2.6.8 and 6.1.1.4'

loop_
_geom_angle_atom_site_label_1
_geom_angle_atom_site_label_2
_geom_angle_atom_site_label_3
_geom_angle_site_symmetry_1
_geom_angle_site_symmetry_3
_geom_angle
_geom_angle_publ_flag
C3 I1 N1 . . 170.53(9) ?
C3 Cl3 N1 . . 166.0(10) ?
C1 C3 I1 2_676 . 121.32(17) ?
C1 C3 Cl3 2_676 . 117.6(7) ?
C2 C3 I1 . . 120.83(18) ?
C2 C3 Cl3 . . 124.6(7) ?
C2 C3 C1 . 2_676 117.8(2) ?
C3 C1 Cl1 2_676 . 119.63(18) ?
C3 C1 C2 2_676 . 121.0(2) ?
C2 C1 Cl1 . . 119.36(19) ?
C3 C2 Cl2 . . 120.16(18) ?
C3 C2 C1 . . 121.1(2) ?
C1 C2 Cl2 . . 118.70(19) ?
C4 N1 I1 . . 106.31(18) ?
C4 N1 Cl3 . . 106.2(4) ?
C8 N1 I1 . . 135.4(2) ?
C8 N1 Cl3 . . 136.1(4) ?
C8 N1 C4 . . 116.3(2) ?
C9A C9A H9A 2_755 . 117.5 ?
C9A C9A C6 2_755 . 124.9(4) ?
C6 C9A H9A . . 117.5 ?
C9B C9B H9B 2_755 . 121.5 ?
C9B C9B C6 2_755 . 117(3) ?
C6 C9B H9B . . 121.5 ?
C8 C7 H7 . . 120.4 ?
C6 C7 H7 . . 120.4 ?
C6 C7 C8 . . 119.2(3) ?
N1 C4 H4 . . 118.0 ?
N1 C4 C5 . . 124.1(3) ?
C5 C4 H4 . . 118.0 ?
N1 C8 C7 . . 123.8(3) ?
N1 C8 H8 . . 118.1 ?
C7 C8 H8 . . 118.1 ?
C7 C6 C9A . . 124.8(2) ?
C7 C6 C9B . . 92.1(7) ?
C5 C6 C9A . . 118.4(3) ?
C5 C6 C9B . . 150.2(7) ?
C5 C6 C7 . . 116.9(2) ?
C4 C5 C6 . . 119.7(3) ?
C4 C5 H5 . . 120.1 ?
C6 C5 H5 . . 120.1 ?

loop_
_geom_bond_atom_site_label_1
_geom_bond_atom_site_label_2
_geom_bond_site_symmetry_2
_geom_bond_distance
_geom_bond_publ_flag
I1 C3 . 2.094(2) ?
I1 N1 . 2.899(2) ?
Cl1 C1 . 1.725(2) ?
Cl2 C2 . 1.730(3) ?
Cl3 C3 . 1.796(14) ?
Cl3 N1 . 3.214(13) ?
C3 C1 2_676 1.396(3) ?
C3 C2 . 1.393(3) ?
C1 C2 . 1.397(3) ?
N1 C4 . 1.334(4) ?
N1 C8 . 1.323(4) ?
C9A C9A 2_755 1.314(6) ?
C9A H9A . 0.9300 ?
C9A C6 . 1.482(4) ?
C9B C9B 2_755 1.29(3) ?
C9B H9B . 0.9300 ?
C9B C6 . 1.55(2) ?
C7 H7 . 0.9300 ?
C7 C8 . 1.393(4) ?
C7 C6 . 1.389(4) ?
C4 H4 . 0.9300 ?
C4 C5 . 1.375(4) ?
C8 H8 . 0.9300 ?
C6 C5 . 1.378(4) ?
C5 H5 . 0.9300 ?

loop_
_geom_torsion_atom_site_label_1
_geom_torsion_atom_site_label_2
_geom_torsion_atom_site_label_3
_geom_torsion_atom_site_label_4
_geom_torsion_site_symmetry_1
_geom_torsion_site_symmetry_2
_geom_torsion_site_symmetry_3
_geom_torsion_site_symmetry_4
_geom_torsion
_geom_torsion_publ_flag
I1 C3 C2 Cl2 . . . . -0.1(3) ?
I1 C3 C2 C1 . . . . 179.94(17) ?
I1 N1 C4 C5 . . . . 166.8(3) ?
I1 N1 C8 C7 . . . . -160.8(2) ?
Cl1 C1 C2 Cl2 . . . . 0.5(3) ?
Cl1 C1 C2 C3 . . . . -179.55(18) ?
Cl3 C3 C2 Cl2 . . . . -2.6(8) ?
Cl3 C3 C2 C1 . . . . 177.4(7) ?
Cl3 N1 C4 C5 . . . . 168.7(5) ?
Cl3 N1 C8 C7 . . . . -163.3(6) ?
C3 C1 C2 Cl2 2_676 . . . -179.51(18) ?
C3 C1 C2 C3 2_676 . . . 0.5(4) ?
C1 C3 C2 Cl2 2_676 . . . 179.53(18) ?
C1 C3 C2 C1 2_676 . . . -0.5(4) ?
N1 Cl3 C3 C1 . . . 2_676 -179(4) ?
N1 Cl3 C3 C2 . . . . 4(4) ?
N1 C4 C5 C6 . . . . -1.4(5) ?
C9A C9A C6 C7 2_755 . . . -18.2(5) ?
C9A C9A C6 C5 2_755 . . . 162.6(4) ?
C9A C6 C5 C4 . . . . -179.3(3) ?
C9B C9B C6 C7 2_755 . . . 173(3) ?
C9B C9B C6 C5 2_755 . . . -19(5) ?
C9B C6 C5 C4 . . . . -165(2) ?
C7 C6 C5 C4 . . . . 1.5(4) ?
C4 N1 C8 C7 . . . . 0.5(5) ?
C8 N1 C4 C5 . . . . 0.3(5) ?
C8 C7 C6 C9A . . . . -179.9(3) ?
C8 C7 C6 C9B . . . . 172.5(10) ?
C8 C7 C6 C5 . . . . -0.7(4) ?
C6 C7 C8 N1 . . . . -0.3(5) ?
